data_2207577
loop_
_publ_author_name
'Xu, Wei-Ming'
'Hu, Xiu-Rong'
'Gu, Jian-Ming'

_publ_section_title
;
 3-(3,5-Di-<i>tert</i>-butyl-4-hydroxyphenyl)propionohydrazide
;
_journal_issue 12
_journal_name_full 'Acta Crystallographica Section E'
_journal_page_first o4190
_journal_page_last o4191
_journal_paper_doi 10.1107/S1600536805037426
_journal_volume 61
_journal_year 2005
_chemical_formula_iupac 'C17 H28 N2 O2'
_chemical_formula_moiety 'C17 H28 N2 O2'
_chemical_formula_sum 'C17 H28 N2 O2'
_chemical_formula_weight 292.42
_chemical_name_systematic
;
3-(3,5-Di-tert-butyl-4-hydroxyphenyl)propionohydrazide
;
_space_group_IT_number 14
_symmetry_cell_setting monoclinic
_symmetry_space_group_name_Hall '-P 2ybc'
_symmetry_space_group_name_H-M 'P 1 21/c 1'
_cell_angle_alpha 90.0000
_cell_angle_beta 95.439(10)
_cell_angle_gamma 90.0000
_cell_formula_units_Z 4
_cell_length_a 6.1848(16)
_cell_length_b 14.685(5)
_cell_length_c 19.097(5)
_cell_measurement_reflns_used 12611
_cell_measurement_temperature 296.0(10)
_cell_measurement_theta_max 27.5
_cell_measurement_theta_min 3.3
_cell_volume 1726.7(9)
_computing_cell_refinement PROCESS-AUTO
_computing_data_collection 'PROCESS-AUTO (Rigaku, 1998)'
_computing_data_reduction 'CrystalStructure (Rigaku/MSC, 2004)'
_computing_molecular_graphics 'ORTEP-3 for Windows (Farrugia, 1997)'
_computing_publication_material CrystalStructure
_computing_structure_refinement 'CRYSTALS (Betteridge <i>et al.</i>,  2003)'
_computing_structure_solution 'SIR97 (Altomare <i>et al.</i>,  1999)'
_diffrn_detector_area_resol_mean 10.00
_diffrn_measured_fraction_theta_full 0.986
_diffrn_measured_fraction_theta_max 0.986
_diffrn_measurement_device_type 'Rigaku R-AXIS RAPID'
_diffrn_measurement_method \w
_diffrn_radiation_type 'Mo K\a'
_diffrn_radiation_wavelength 0.71075
_diffrn_reflns_av_R_equivalents 0.039
_diffrn_reflns_limit_h_max 8
_diffrn_reflns_limit_h_min -7
_diffrn_reflns_limit_k_max 19
_diffrn_reflns_limit_k_min -19
_diffrn_reflns_limit_l_max 24
_diffrn_reflns_limit_l_min -24
_diffrn_reflns_number 16372
_diffrn_reflns_theta_full 27.48
_diffrn_reflns_theta_max 27.48
_diffrn_standards_number 0
_exptl_absorpt_coefficient_mu 0.073
_exptl_absorpt_correction_T_max 0.992
_exptl_absorpt_correction_T_min 0.934
_exptl_absorpt_correction_type multi-scan
_exptl_absorpt_process_details '(ABSCOR; Higashi, 1995)'
_exptl_crystal_colour colorless
_exptl_crystal_density_diffrn 1.125
_exptl_crystal_density_method 'not measured'
_exptl_crystal_description plate
_exptl_crystal_F_000 640.00
_exptl_crystal_size_max 0.23
_exptl_crystal_size_mid 0.20
_exptl_crystal_size_min 0.11
_refine_diff_density_max 0.31
_refine_diff_density_min -0.22
_refine_ls_extinction_coef 19E1(3)
_refine_ls_extinction_method 'Larson (1970)'
_refine_ls_goodness_of_fit_ref 1.003
_refine_ls_hydrogen_treatment constr
_refine_ls_number_parameters 191
_refine_ls_number_reflns 3890
_refine_ls_R_factor_gt 0.0412
_refine_ls_shift/su_max 0.0000
_refine_ls_structure_factor_coef Fsqd
_refine_ls_weighting_details 'w = 1/[0.0001Fo^2^ + 1.09\s(Fo^2^)]/(4Fo^2^)'
_refine_ls_weighting_scheme calc
_refine_ls_wR_factor_ref 0.0842
_reflns_number_gt 2380
_reflns_number_total 3890
_reflns_threshold_expression F^2^>2\s(F^2^)
_cod_data_source_file is6150.cif
_cod_data_source_block I
_cod_original_sg_symbol_H-M 'P 21/c'
_cod_database_code 2207577
_cod_database_fobs_code 2207577

loop_
_symmetry_equiv_pos_site_id
_symmetry_equiv_pos_as_xyz
1 +X,+Y,+Z
2 -X,1/2+Y,1/2-Z
3 -X,-Y,-Z
4 +X,1/2-Y,1/2+Z

loop_
_atom_site_label
_atom_site_fract_x
_atom_site_fract_y
_atom_site_fract_z
_atom_site_U_iso_or_equiv
_atom_site_adp_type
_atom_site_calc_flag
_atom_site_refinement_flags
_atom_site_occupancy
_atom_site_type_symbol
O21 0.05120(14) 0.17108(6) 0.11258(4) 0.0506(3) Uani d . 1.00 O
O22 0.96705(13) 0.34707(6) 0.46279(4) 0.0484(3) Uani d . 1.00 O
N31 0.68178(16) 0.44093(8) 0.46528(5) 0.0374(3) Uani d . 1.00 N
N32 0.75036(16) 0.48027(9) 0.53162(5) 0.0418(3) Uani d . 1.00 N
C1 0.34858(19) 0.31493(10) 0.28267(6) 0.0351(3) Uani d . 1.00 C
C2 0.38203(19) 0.34090(10) 0.21495(6) 0.0376(3) Uani d . 1.00 C
C3 0.2896(2) 0.29498(10) 0.15553(6) 0.0352(3) Uani d . 1.00 C
C4 0.1577(2) 0.22011(9) 0.16701(6) 0.0355(3) Uani d . 1.00 C
C5 0.12265(19) 0.18928(9) 0.23515(6) 0.0347(3) Uani d . 1.00 C
C6 0.2207(2) 0.23937(10) 0.29144(6) 0.0369(3) Uani d . 1.00 C
C7 0.45079(19) 0.36615(10) 0.34582(6) 0.0385(3) Uani d . 1.00 C
C8 0.67435(19) 0.32972(10) 0.37202(6) 0.0359(3) Uani d . 1.00 C
C9 0.78693(19) 0.37347(9) 0.43707(6) 0.0333(3) Uani d . 1.00 C
C10 0.3348(2) 0.32670(11) 0.08107(6) 0.0435(4) Uani d . 1.00 C
C11 0.4937(2) 0.40704(12) 0.08444(8) 0.0675(5) Uani d . 1.00 C
C12 0.1253(2) 0.35984(12) 0.03913(6) 0.0605(5) Uani d . 1.00 C
C13 0.4419(2) 0.24970(12) 0.04178(6) 0.0588(5) Uani d . 1.00 C
C14 -0.0149(2) 0.10498(10) 0.24774(6) 0.0398(3) Uani d . 1.00 C
C15 -0.2522(2) 0.12080(11) 0.21913(8) 0.0528(4) Uani d . 1.00 C
C16 0.0775(2) 0.02047(11) 0.21376(8) 0.0536(4) Uani d . 1.00 C
C17 -0.0137(2) 0.08291(12) 0.32654(6) 0.0602(5) Uani d . 1.00 C
H201 0.0686 0.1893 0.0721 0.061 Uiso c R 1.00 H
H2 0.4748 0.3938 0.2085 0.044 Uiso c R 1.00 H
H6 0.1976 0.2203 0.3393 0.044 Uiso c R 1.00 H
H71 0.3569 0.3610 0.3835 0.046 Uiso c R 1.00 H
H72 0.4646 0.4297 0.3332 0.045 Uiso c R 1.00 H
H81 0.7673 0.3374 0.3343 0.044 Uiso c R 1.00 H
H82 0.6587 0.2654 0.3818 0.043 Uiso c R 1.00 H
H111 0.6274 0.3892 0.1104 0.082 Uiso c R 1.00 H
H112 0.4326 0.4578 0.1074 0.082 Uiso c R 1.00 H
H113 0.5213 0.4243 0.0376 0.082 Uiso c R 1.00 H
H121 0.0237 0.3104 0.0335 0.073 Uiso c R 1.00 H
H122 0.1574 0.3810 -0.0063 0.072 Uiso c R 1.00 H
H123 0.0634 0.4087 0.0640 0.073 Uiso c R 1.00 H
H131 0.4594 0.2687 -0.0054 0.071 Uiso c R 1.00 H
H132 0.3515 0.1965 0.0406 0.072 Uiso c R 1.00 H
H133 0.5815 0.2358 0.0658 0.072 Uiso c R 1.00 H
H151 -0.3059 0.1745 0.2404 0.064 Uiso c R 1.00 H
H152 -0.2613 0.1286 0.1690 0.064 Uiso c R 1.00 H
H153 -0.3379 0.0692 0.2303 0.064 Uiso c R 1.00 H
H161 0.0770 0.0303 0.1640 0.065 Uiso c R 1.00 H
H162 -0.0101 -0.0317 0.2221 0.065 Uiso c R 1.00 H
H163 0.2237 0.0101 0.2338 0.065 Uiso c R 1.00 H
H171 -0.0745 0.1332 0.3502 0.073 Uiso c R 1.00 H
H172 -0.0988 0.0292 0.3324 0.073 Uiso c R 1.00 H
H173 0.1329 0.0727 0.3462 0.073 Uiso c R 1.00 H
H301 0.5498 0.4602 0.4499 0.044 Uiso c R 1.00 H
H302 0.8311 0.4340 0.5585 0.051 Uiso c R 1.00 H
H303 0.8419 0.5262 0.5257 0.050 Uiso c R 1.00 H

loop_
_atom_site_aniso_label
_atom_site_aniso_U_11
_atom_site_aniso_U_22
_atom_site_aniso_U_33
_atom_site_aniso_U_12
_atom_site_aniso_U_13
_atom_site_aniso_U_23
O21 0.0654(6) 0.0575(7) 0.0276(4) -0.0215(5) -0.0019(4) -0.0066(4)
O22 0.0437(5) 0.0569(7) 0.0422(5) 0.0127(5) -0.0094(4) -0.0072(4)
N31 0.0340(5) 0.0457(7) 0.0307(5) 0.0033(5) -0.0056(4) -0.0111(5)
N32 0.0406(6) 0.0494(8) 0.0337(5) 0.0014(5) -0.0054(4) -0.0140(5)
C1 0.0339(6) 0.0386(8) 0.0316(6) 0.0040(6) -0.0036(5) -0.0082(5)
C2 0.0386(7) 0.0365(8) 0.0369(7) -0.0043(6) -0.0006(5) -0.0044(6)
C3 0.0374(7) 0.0382(8) 0.0296(6) 0.0002(6) 0.0013(5) -0.0029(5)
C4 0.0367(6) 0.0402(8) 0.0282(6) -0.0007(6) -0.0036(5) -0.0083(5)
C5 0.0350(6) 0.0361(8) 0.0325(6) 0.0010(6) -0.0003(5) -0.0040(5)
C6 0.0397(7) 0.0431(9) 0.0271(6) 0.0026(6) -0.0002(5) -0.0028(5)
C7 0.0412(7) 0.0402(9) 0.0329(6) 0.0003(6) -0.0037(5) -0.0090(6)
C8 0.0418(7) 0.0367(8) 0.0289(6) -0.0016(6) 0.0014(5) -0.0048(5)
C9 0.0359(7) 0.0359(8) 0.0280(6) -0.0010(6) 0.0029(5) 0.0019(5)
C10 0.0513(8) 0.0482(9) 0.0316(6) -0.0048(7) 0.0066(5) -0.0019(6)
C11 0.0855(12) 0.0710(13) 0.0482(9) -0.0262(10) 0.0181(8) 0.0020(8)
C12 0.0780(11) 0.0614(12) 0.0410(8) 0.0058(9) 0.0001(7) 0.0067(8)
C13 0.0611(9) 0.0747(12) 0.0426(8) -0.0013(9) 0.0152(7) -0.0067(8)
C14 0.0445(7) 0.0384(8) 0.0365(6) -0.0026(6) 0.0033(5) -0.0031(6)
C15 0.0440(8) 0.0534(10) 0.0616(9) -0.0063(7) 0.0080(6) -0.0068(8)
C16 0.0574(9) 0.0419(9) 0.0614(9) -0.0003(7) 0.0049(7) -0.0037(7)
C17 0.0799(11) 0.0537(11) 0.0478(8) -0.0148(9) 0.0113(7) 0.0040(7)

loop_
_atom_type_symbol
_atom_type_description
_atom_type_scat_dispersion_real
_atom_type_scat_dispersion_imag
_atom_type_scat_source
C C 0.003 0.002
;
International Tables for Crystallography
(1992, Vol. C, Tables 4.2.6.8 and 6.1.1.4)
;
H H 0.000 0.000
;
International Tables for Crystallography
(1992, Vol. C, Table 6.1.1.4)
;
O O 0.011 0.006
;
International Tables for Crystallography
(1992, Vol. C, Tables 4.2.6.8 and 6.1.1.4)
;
N N 0.006 0.003
;
International Tables for Crystallography
(1992, Vol. C, Tables 4.2.6.8 and 6.1.1.4)
;

loop_
_geom_angle_atom_site_label_1
_geom_angle_atom_site_label_2
_geom_angle_atom_site_label_3
_geom_angle
N32 N31 C9 123.33(9)
C2 C1 C6 118.22(11)
C2 C1 C7 121.45(12)
C6 C1 C7 120.32(10)
C1 C2 C3 122.78(12)
C2 C3 C4 116.91(11)
C2 C3 C10 120.42(12)
C4 C3 C10 122.67(10)
O21 C4 C3 122.42(10)
O21 C4 C5 115.00(10)
C3 C4 C5 122.59(10)
C4 C5 C6 116.60(11)
C4 C5 C14 122.57(10)
C6 C5 C14 120.83(10)
C1 C6 C5 122.86(11)
C1 C7 C8 112.73(11)
C7 C8 C9 117.06(11)
O22 C9 N31 122.04(10)
O22 C9 C8 121.44(11)
N31 C9 C8 116.52(10)
C3 C10 C11 111.36(10)
C3 C10 C12 110.95(11)
C3 C10 C13 110.50(12)
C11 C10 C12 106.49(12)
C11 C10 C13 106.36(12)
C12 C10 C13 111.03(10)
C5 C14 C15 110.36(11)
C5 C14 C16 110.60(11)
C5 C14 C17 111.84(11)
C15 C14 C16 110.71(11)
C15 C14 C17 107.21(11)
C16 C14 C17 106.00(12)
C4 O21 H201 115.9
N32 N31 H301 110.7
C9 N31 H301 125.0
N31 N32 H302 106.6
N31 N32 H303 109.5
H302 N32 H303 107.3
C1 C2 H2 118.5
C3 C2 H2 118.7
C1 C6 H6 118.5
C5 C6 H6 118.6
C1 C7 H71 108.6
C1 C7 H72 108.7
C8 C7 H71 108.5
C8 C7 H72 108.7
H71 C7 H72 109.5
C7 C8 H81 107.4
C7 C8 H82 107.6
C9 C8 H81 107.6
C9 C8 H82 107.6
H81 C8 H82 109.5
C10 C11 H111 109.2
C10 C11 H112 109.7
C10 C11 H113 109.5
H111 C11 H112 109.5
H111 C11 H113 109.5
H112 C11 H113 109.5
C10 C12 H121 109.2
C10 C12 H122 109.7
C10 C12 H123 109.5
H121 C12 H122 109.5
H121 C12 H123 109.5
H122 C12 H123 109.5
C10 C13 H131 109.6
C10 C13 H132 109.4
C10 C13 H133 109.4
H131 C13 H132 109.5
H131 C13 H133 109.5
H132 C13 H133 109.5
C14 C15 H151 109.4
C14 C15 H152 109.7
C14 C15 H153 109.3
H151 C15 H152 109.5
H151 C15 H153 109.5
H152 C15 H153 109.5
C14 C16 H161 109.3
C14 C16 H162 109.7
C14 C16 H163 109.5
H161 C16 H162 109.5
H161 C16 H163 109.5
H162 C16 H163 109.5
C14 C17 H171 109.4
C14 C17 H172 109.6
C14 C17 H173 109.4
H171 C17 H172 109.5
H171 C17 H173 109.5
H172 C17 H173 109.5

loop_
_geom_bond_atom_site_label_1
_geom_bond_atom_site_label_2
_geom_bond_distance
_geom_bond_publ_flag
O21 C4 1.3794(14) y
O22 C9 1.2365(14) y
N31 N32 1.4202(14) y
N31 C9 1.3270(16) y
C1 C2 1.3826(16) ?
C1 C6 1.3821(19) ?
C1 C7 1.5084(17) ?
C2 C3 1.3951(17) ?
C3 C4 1.3987(19) ?
C3 C10 1.5468(17) ?
C4 C5 1.4138(16) ?
C5 C6 1.3930(16) ?
C5 C14 1.5339(19) ?
C7 C8 1.5222(16) ?
C8 C9 1.5089(16) ?
C10 C11 1.533(2) ?
C10 C12 1.5366(19) ?
C10 C13 1.541(2) ?
C14 C15 1.5343(18) ?
C14 C16 1.536(2) ?
C14 C17 1.5387(19) ?
O21 H201 0.835 ?
N31 H301 0.887 ?
N32 H302 0.963 ?
N32 H303 0.894 ?
C2 H2 0.980 ?
C6 H6 0.980 ?
C7 H71 0.970 ?
C7 H72 0.970 ?
C8 H81 0.970 ?
C8 H82 0.970 ?
C11 H111 0.960 ?
C11 H112 0.960 ?
C11 H113 0.960 ?
C12 H121 0.960 ?
C12 H122 0.960 ?
C12 H123 0.960 ?
C13 H131 0.960 ?
C13 H132 0.960 ?
C13 H133 0.960 ?
C15 H151 0.960 ?
C15 H152 0.960 ?
C15 H153 0.960 ?
C16 H161 0.960 ?
C16 H162 0.960 ?
C16 H163 0.960 ?
C17 H171 0.960 ?
C17 H172 0.960 ?
C17 H173 0.960 ?

loop_
_geom_contact_atom_site_label_1
_geom_contact_atom_site_label_2
_geom_contact_distance
_geom_contact_site_symmetry_2
O21 O22 2.8710(10) 4_454
O21 N32 3.2011(14) 4_454
O22 O21 2.8710(10) 4_655
O22 N32 3.0756(15) 3_766
O22 C12 3.4706(19) 4_655
O22 C13 3.4757(17) 4_655
N31 N31 3.2233(15) 3_666
N31 N32 2.9182(14) 3_666
N31 C13 3.547(2) 4_555
N32 O21 3.2011(14) 4_655
N32 O22 3.0756(15) 3_766
N32 N31 2.9182(14) 3_666
N32 N32 3.2674(13) 3_666
N32 N32 3.4694(14) 3_766
N32 C7 3.5585(17) 3_666
N32 C9 3.5827(16) 3_766
C7 N32 3.5587(17) 3_666
C9 N32 3.5827(16) 3_766
C9 C13 3.554(2) 4_555
C12 O22 3.4706(19) 4_454
C13 O22 3.4754(17) 4_454
C13 N31 3.547(2) 4_554
C13 C9 3.554(2) 4_554
O21 H133 3.106 1_455
O21 H302 2.243 4_454
O21 H303 3.503 2_645
O21 H303 3.523 4_454
O22 H6 3.419 1_655
O22 H71 2.973 1_655
O22 H121 2.684 4_655
O22 H122 3.580 4_655
O22 H131 3.491 4_655
O22 H132 2.757 4_655
O22 H133 3.453 4_555
O22 H302 3.487 3_766
O22 H303 2.204 3_766
N31 H201 3.552 4_655
N31 H301 2.688 3_666
N31 H131 3.440 4_555
N31 H132 3.298 4_555
N31 H133 3.321 4_555
N31 H161 3.278 2_655
N31 H302 3.594 3_766
N31 H303 3.295 3_666
N31 H303 2.974 3_766
N32 H301 2.112 3_666
N32 H71 2.950 3_666
N32 H72 3.292 3_666
N32 H132 3.495 2_655
N32 H132 3.596 4_555
N32 H133 3.422 4_555
N32 H152 3.079 4_655
N32 H161 3.087 4_655
N32 H201 3.222 4_655
N32 H302 3.478 3_766
N32 H303 2.844 3_766
C1 H151 3.131 1_655
C1 H162 3.071 2_555
C2 H151 3.123 1_655
C2 H153 3.530 2_555
C2 H162 3.281 2_555
C2 H163 3.554 2_655
C2 H172 3.352 2_555
C3 H151 3.354 1_655
C4 H151 3.541 1_655
C4 H302 3.563 4_454
C5 H151 3.533 1_655
C6 H81 3.322 1_455
C6 H151 3.313 1_655
C7 H131 3.459 4_555
C7 H153 3.362 2_555
C7 H162 3.270 2_555
C7 H163 3.379 2_655
C7 H303 3.555 3_666
C8 H131 3.150 4_555
C8 H151 3.405 1_655
C8 H161 3.422 2_655
C8 H162 3.520 2_655
C8 H163 3.427 2_655
C8 H171 3.323 1_655
C9 H121 3.509 4_655
C9 H131 3.177 4_555
C9 H133 3.289 4_555
C9 H161 3.170 2_655
C9 H201 3.111 4_655
C9 H303 2.764 3_766
C11 H113 3.397 3_665
C11 H123 3.581 1_655
C11 H172 3.528 2_555
C11 H173 3.525 2_655
C12 H111 3.509 1_455
C12 H172 3.509 2_555
C13 H71 3.428 4_554
C13 H82 3.458 4_554
C13 H152 3.405 1_655
C15 H72 3.217 2_545
C15 H133 3.452 1_455
C15 H302 3.258 4_454
C16 H2 3.543 2_645
C16 H72 3.328 2_645
C16 H81 3.026 2_645
C16 H302 3.271 4_454
C17 H82 3.578 1_455
C17 H112 3.507 2_545
C17 H122 3.309 4_555
C17 H123 3.336 2_545
H301 N31 2.688 3_666
H301 N32 2.112 3_666
H301 H301 2.374 3_666
H301 H131 3.525 4_555
H301 H132 3.525 2_655
H301 H132 3.194 4_555
H301 H161 3.475 2_655
H301 H302 2.814 3_666
H301 H303 2.518 3_666
H2 C16 3.543 2_655
H2 H151 3.525 1_655
H2 H153 2.985 2_555
H2 H162 3.456 2_555
H2 H163 2.687 2_655
H2 H172 3.104 2_555
H6 O22 3.419 1_455
H6 H81 3.162 1_455
H6 H82 3.566 1_455
H6 H122 3.332 4_555
H6 H131 3.244 4_555
H71 O22 2.973 1_455
H71 N32 2.950 3_666
H71 C13 3.428 4_555
H71 H131 2.877 4_555
H71 H132 3.120 4_555
H71 H162 3.214 2_555
H71 H302 3.447 3_666
H71 H303 2.768 3_666
H72 N32 3.292 3_666
H72 C15 3.217 2_555
H72 C16 3.328 2_655
H72 H152 3.178 2_555
H72 H153 2.470 2_555
H72 H161 3.192 2_655
H72 H162 2.962 2_555
H72 H163 2.686 2_655
H72 H302 3.514 3_666
H72 H303 3.499 3_666
H81 C6 3.322 1_655
H81 C16 3.026 2_655
H81 H6 3.162 1_655
H81 H151 2.999 1_655
H81 H161 2.991 2_655
H81 H162 2.723 2_655
H81 H163 2.854 2_655
H81 H171 3.160 1_655
H82 C13 3.458 4_555
H82 C17 3.578 1_655
H82 H6 3.566 1_655
H82 H131 2.629 4_555
H82 H133 3.590 4_555
H82 H151 3.040 1_655
H82 H171 2.654 1_655
H111 C12 3.509 1_655
H111 H121 3.191 1_655
H111 H123 2.931 1_655
H111 H163 3.512 2_655
H111 H173 3.148 2_655
H112 C17 3.507 2_555
H112 H113 3.302 3_665
H112 H171 3.541 2_555
H112 H172 2.671 2_555
H112 H173 3.225 2_655
H113 C11 3.397 3_665
H113 H112 3.302 3_665
H113 H113 2.647 3_665
H113 H121 3.536 1_655
H113 H122 3.565 3_665
H113 H123 3.351 1_655
H121 O22 2.684 4_454
H121 C9 3.509 4_454
H121 H111 3.191 1_455
H121 H113 3.536 1_455
H121 H131 3.552 1_455
H121 H133 3.062 1_455
H121 H171 3.594 4_554
H122 O22 3.580 4_454
H122 C17 3.309 4_554
H122 H6 3.332 4_554
H122 H113 3.565 3_665
H122 H123 3.513 3_565
H122 H171 2.978 4_554
H122 H172 3.580 4_554
H122 H173 2.887 4_554
H123 C11 3.581 1_455
H123 C17 3.336 2_555
H123 H111 2.931 1_455
H123 H113 3.351 1_455
H123 H122 3.513 3_565
H123 H172 2.648 2_555
H123 H173 3.256 2_555
H131 O22 3.491 4_454
H131 N31 3.440 4_554
H131 C7 3.459 4_554
H131 C8 3.150 4_554
H131 C9 3.177 4_554
H131 H301 3.526 4_554
H131 H6 3.244 4_554
H131 H71 2.877 4_554
H131 H82 2.629 4_554
H131 H121 3.552 1_655
H132 O22 2.757 4_454
H132 N31 3.298 4_554
H132 N32 3.495 2_645
H132 N32 3.596 4_554
H132 H301 3.525 2_645
H132 H301 3.194 4_554
H132 H71 3.120 4_554
H132 H152 3.410 1_655
H132 H302 3.520 4_554
H132 H303 3.000 2_645
H133 O21 3.106 1_655
H133 O22 3.453 4_554
H133 N31 3.321 4_554
H133 N32 3.422 4_554
H133 C9 3.289 4_554
H133 C15 3.452 1_655
H133 H82 3.590 4_554
H133 H121 3.062 1_655
H133 H151 3.461 1_655
H133 H152 2.637 1_655
H133 H201 3.080 1_655
H133 H302 2.943 4_554
H151 C1 3.131 1_455
H151 C2 3.123 1_455
H151 C3 3.354 1_455
H151 C4 3.541 1_455
H151 C5 3.533 1_455
H151 C6 3.313 1_455
H151 C8 3.405 1_455
H151 H2 3.525 1_455
H151 H81 2.999 1_455
H151 H82 3.040 1_455
H151 H133 3.461 1_455
H152 N32 3.079 4_454
H152 C13 3.405 1_455
H152 H72 3.178 2_545
H152 H132 3.410 1_455
H152 H133 2.637 1_455
H152 H302 2.419 4_454
H153 C2 3.530 2_545
H153 C7 3.362 2_545
H153 H2 2.985 2_545
H153 H72 2.470 2_545
H153 H163 2.854 1_455
H153 H302 3.536 4_454
H161 N31 3.278 2_645
H161 N32 3.087 4_454
H161 C8 3.422 2_645
H161 C9 3.170 2_645
H161 H301 3.475 2_645
H161 H72 3.192 2_645
H161 H81 2.991 2_645
H161 H302 2.463 4_454
H161 H303 3.009 4_454
H162 C1 3.071 2_545
H162 C2 3.281 2_545
H162 C7 3.270 2_545
H162 C8 3.520 2_645
H162 H2 3.456 2_545
H162 H71 3.214 2_545
H162 H72 2.962 2_545
H162 H81 2.723 2_645
H162 H302 3.492 4_454
H163 C2 3.554 2_645
H163 C7 3.379 2_645
H163 C8 3.427 2_645
H163 H2 2.687 2_645
H163 H72 2.686 2_645
H163 H81 2.854 2_645
H163 H111 3.512 2_645
H163 H153 2.854 1_655
H171 C8 3.323 1_455
H171 H81 3.160 1_455
H171 H82 2.654 1_455
H171 H112 3.541 2_545
H171 H121 3.594 4_555
H171 H122 2.978 4_555
H172 C2 3.352 2_545
H172 C11 3.528 2_545
H172 C12 3.509 2_545
H172 H2 3.104 2_545
H172 H112 2.671 2_545
H172 H122 3.580 4_555
H172 H123 2.648 2_545
H173 C11 3.525 2_645
H173 H111 3.148 2_645
H173 H112 3.225 2_645
H173 H122 2.887 4_555
H173 H123 3.256 2_545
H201 O22 2.188 4_454
H201 N31 3.552 4_454
H201 N32 3.222 4_454
H201 C9 3.111 4_454
H201 H133 3.080 1_455
H201 H302 2.330 4_454
H201 H303 3.119 2_645
H201 H303 3.540 4_454
H302 O21 2.243 4_655
H302 O22 3.487 3_766
H302 N31 3.594 3_766
H302 N32 3.478 3_766
H302 C4 3.563 4_655
H302 C15 3.258 4_655
H302 C16 3.271 4_655
H302 H301 2.814 3_666
H302 H71 3.447 3_666
H302 H72 3.514 3_666
H302 H132 3.520 4_555
H302 H133 2.943 4_555
H302 H152 2.419 4_655
H302 H153 3.536 4_655
H302 H161 2.463 4_655
H302 H162 3.492 4_655
H302 H201 2.330 4_655
H302 H303 2.764 3_766
H303 O21 3.503 2_655
H303 O21 3.523 4_655
H303 O22 2.204 3_766
H303 N31 3.295 3_666
H303 N31 2.974 3_766
H303 N32 2.844 3_766
H303 C7 3.555 3_666
H303 C9 2.764 3_766
H303 H301 2.518 3_666
H303 H71 2.768 3_666
H303 H72 3.499 3_666
H303 H132 3.000 2_655
H303 H161 3.009 4_655
H303 H201 3.119 2_655
H303 H201 3.536 4_655
H303 H302 2.764 3_766
H303 H303 2.397 3_766

loop_
_geom_hbond_atom_site_label_D
_geom_hbond_atom_site_label_H
_geom_hbond_atom_site_label_A
_geom_hbond_site_symmetry_A
_geom_hbond_distance_DH
_geom_hbond_distance_HA
_geom_hbond_distance_DA
_geom_hbond_angle_DHA
_geom_hbond_publ_flag
O21 H201 O22 4_454 0.835 2.188 2.8710(10) 139 yes
N31 H301 N32 3_666 0.887 2.112 2.9182(14) 151 yes
N32 H302 O21 4_655 0.96 2.24 3.2011(18) 173 yes
N32 H303 O22 3_766 0.89 2.20 3.0756(18) 164 yes

loop_
_geom_torsion_atom_site_label_1
_geom_torsion_atom_site_label_2
_geom_torsion_atom_site_label_3
_geom_torsion_atom_site_label_4
_geom_torsion
N32 N31 C9 O22 -8.76(19)
N32 N31 C9 C8 170.71(10)
C2 C1 C6 C5 -0.77(19)
C6 C1 C2 C3 1.03(19)
C2 C1 C7 C8 -89.35(15)
C7 C1 C2 C3 -179.93(12)
C6 C1 C7 C8 89.68(14)
C7 C1 C6 C5 -179.82(11)
C1 C2 C3 C4 0.30(19)
C1 C2 C3 C10 -179.40(12)
C2 C3 C4 O21 177.73(11)
C2 C3 C4 C5 -1.96(19)
C2 C3 C10 C11 2.65(18)
C2 C3 C10 C12 -115.78(14)
C2 C3 C10 C13 120.63(13)
C4 C3 C10 C11 -177.03(12)
C4 C3 C10 C12 64.54(17)
C4 C3 C10 C13 -59.05(16)
C10 C3 C4 O21 -2.58(19)
C10 C3 C4 C5 177.73(12)
O21 C4 C5 C6 -177.52(11)
O21 C4 C5 C14 2.70(17)
C3 C4 C5 C6 2.19(18)
C3 C4 C5 C14 -177.58(12)
C4 C5 C6 C1 -0.78(19)
C4 C5 C14 C15 -64.61(16)
C4 C5 C14 C16 58.24(15)
C4 C5 C14 C17 176.13(12)
C6 C5 C14 C15 115.62(13)
C6 C5 C14 C16 -121.53(13)
C6 C5 C14 C17 -3.63(17)
C14 C5 C6 C1 179.00(12)
C1 C7 C8 C9 -177.34(10)
C7 C8 C9 O22 178.63(11)
C7 C8 C9 N31 -0.84(17)

loop_
_cod_related_entry_id
_cod_related_entry_database
_cod_related_entry_code
1 ChemSpider 58395
